data_4022260
loop_
_publ_author_name
'Timothy J. Donohoe'
'Kevin Blades'
'Peter R. Moore'
'Michael J. Waring'
'Jon J. G. Winter'
'Madeleine Helliwell'
'Nicholas J. Newcombe'
'Geoffrey Stemp'

_publ_section_title
;
 Directed Dihydroxylation of Cyclic Allylic Alcohols and
 Trichloroacetamides Using OsO~4~/TMEDA
;
_journal_name_full 'Journal of Organic Chemistry'
_journal_page_first 7946
_journal_page_last 7956
_journal_paper_doi 10.1021/jo026161y
_journal_volume 67
_journal_year 2002
_chemical_formula_sum 'C13 H18 Cl3 N O5'
_chemical_formula_weight 374.63
_space_group_IT_number 14
_symmetry_cell_setting monoclinic
_symmetry_Int_Tables_number 14
_symmetry_space_group_name_Hall '-P 2yn'
_symmetry_space_group_name_H-M 'P 1 21/n 1'
_atom_sites_solution_hydrogens geom
_atom_sites_solution_primary direct
_atom_sites_solution_secondary difmap
_audit_creation_date 1999-10-18
_audit_creation_method 'by teXsan v1.7'
_cell_angle_alpha 90.00
_cell_angle_beta 93.721(16)
_cell_angle_gamma 90.00
_cell_formula_units_Z 4
_cell_length_a 10.9186(15)
_cell_length_b 12.083(2)
_cell_length_c 13.501(3)
_cell_measurement_reflns_used 23
_cell_measurement_temperature 293(2)
_cell_measurement_theta_max 39.6
_cell_measurement_theta_min 35.7
_cell_volume 1777.4(6)
_computing_cell_refinement 'MSC/AFC Diffractometer Control'
_computing_data_collection 'MSC/AFC Diffractometer Control'
_computing_data_reduction 'teXsan (MSC, 1995)'
_computing_publication_material 'teXsan (MSC, 1995)'
_computing_structure_refinement 'SHELXL-97 (Sheldrick, 1997)'
_computing_structure_solution
;
SHELXS86 (Sheldrick, 1985)
;
_diffrn_ambient_temperature 296.2
_diffrn_measured_fraction_theta_full 0.898
_diffrn_measured_fraction_theta_max 0.898
_diffrn_measurement_device 'Rigaku AFC5R'
_diffrn_measurement_method \w-2\q
_diffrn_radiation_detector 'scintillation counter'
_diffrn_radiation_monochromator graphite
_diffrn_radiation_source 'Rigaku rotating anode'
_diffrn_radiation_type 'Cu K\a'
_diffrn_radiation_wavelength 1.5418
_diffrn_reflns_av_R_equivalents 0.0233
_diffrn_reflns_av_sigmaI/netI 0.0319
_diffrn_reflns_limit_h_max 13
_diffrn_reflns_limit_h_min -3
_diffrn_reflns_limit_k_max 15
_diffrn_reflns_limit_k_min -12
_diffrn_reflns_limit_l_max 17
_diffrn_reflns_limit_l_min -17
_diffrn_reflns_number 3771
_diffrn_reflns_theta_full 77.77
_diffrn_reflns_theta_max 77.77
_diffrn_reflns_theta_min 4.92
_diffrn_standards_decay_% -3.30
_diffrn_standards_interval_count 150
_diffrn_standards_number 3
_exptl_absorpt_coefficient_mu 4.860
_exptl_absorpt_correction_T_max 1.000
_exptl_absorpt_correction_T_min 0.778
_exptl_absorpt_correction_type
;
\y scans (North,Phillips & Matthews, 1968)
;
_exptl_crystal_colour colourless
_exptl_crystal_density_diffrn 1.400
_exptl_crystal_density_method 'not measured'
_exptl_crystal_description block
_exptl_crystal_F_000 776
_exptl_crystal_size_max 0.50
_exptl_crystal_size_mid 0.37
_exptl_crystal_size_min 0.30
_refine_diff_density_max 0.565
_refine_diff_density_min -0.391
_refine_diff_density_rms 0.059
_refine_ls_extinction_coef 0.0024(4)
_refine_ls_extinction_expression Fc^*^=kFc[1+0.001xFc^2^\l^3^/sin(2\q)]^-1/4^
_refine_ls_extinction_method SHELXL
_refine_ls_goodness_of_fit_ref 1.034
_refine_ls_hydrogen_treatment mixed
_refine_ls_matrix_type full
_refine_ls_number_parameters 206
_refine_ls_number_reflns 3575
_refine_ls_number_restraints 0
_refine_ls_restrained_S_all 1.034
_refine_ls_R_factor_all 0.0950
_refine_ls_R_factor_gt 0.0641
_refine_ls_shift/su_max 0.001
_refine_ls_shift/su_mean 0.000
_refine_ls_structure_factor_coef Fsqd
_refine_ls_weighting_details 'w=1/[\s^2^(Fo^2^)+(0.0830P)^2^+1.3601P] where P=(Fo^2^+2Fc^2^)/3'
_refine_ls_weighting_scheme calc
_refine_ls_wR_factor_gt 0.1680
_refine_ls_wR_factor_ref 0.1905
_reflns_number_gt 2449
_reflns_number_total 3575
_reflns_threshold_expression >2sigma(I)
_cod_data_source_file jo026161y_s7.cif
_cod_data_source_block s769_SYN-46
_cod_depositor_comments
;
The following automatic conversions were performed:

'_refine_ls_weighting_scheme' value 'calc
w=1/[\s^2^(Fo^2^)+(0.0830P)^2^+1.3601P] where P=(Fo^2^+2Fc^2^)/3' was
changed to 'calc'. New tag '_refine_ls_weighting_details' was
created. The value of the new tag was set to
'w=1/[\s^2^(Fo^2^)+(0.0830P)^2^+1.3601P] where P=(Fo^2^+2Fc^2^)/3'.

Automatic conversion script
Id: cif_fix_values 3143 2015-03-26 13:38:13Z robertas 
;
_cod_original_sg_symbol_H-M 'P 21/n     '
_cod_database_code 4022260

loop_
_symmetry_equiv_pos_as_xyz
'x, y, z'
'-x+1/2, y+1/2, -z+1/2'
'-x, -y, -z'
'x-1/2, -y-1/2, z-1/2'

loop_
_atom_site_label
_atom_site_type_symbol
_atom_site_fract_x
_atom_site_fract_y
_atom_site_fract_z
_atom_site_U_iso_or_equiv
_atom_site_adp_type
_atom_site_occupancy
_atom_site_calc_flag
_atom_site_refinement_flags
Cl1 Cl 0.15799(11) 0.05982(12) 0.59520(11) 0.1085(5) Uani 1 d .
Cl2 Cl 0.13593(11) 0.05330(14) 0.80648(11) 0.1100(5) Uani 1 d .
Cl3 Cl 0.19802(12) -0.14324(12) 0.70184(13) 0.1136(5) Uani 1 d .
O1 O -0.0622(3) -0.1427(2) 0.6560(2) 0.0812(8) Uani 1 d .
O2 O -0.2508(2) 0.08147(18) 0.82546(17) 0.0566(6) Uani 1 d .
O3 O -0.1705(4) -0.0491(3) 0.9297(3) 0.1181(14) Uani 1 d .
O4 O -0.4643(2) -0.04378(17) 0.84673(18) 0.0602(6) Uani 1 d .
O5 O -0.4575(3) -0.2203(2) 0.7987(2) 0.0782(8) Uani 1 d .
N1 N -0.1023(2) 0.0382(2) 0.6748(2) 0.0538(7) Uani 1 d .
H1 H -0.076(4) 0.100(4) 0.688(3) 0.076(13) Uiso 1 d .
C1 C 0.1103(3) -0.0219(3) 0.6947(3) 0.0693(10) Uani 1 d .
C2 C -0.0291(3) -0.0486(3) 0.6737(3) 0.0551(8) Uani 1 d .
C3 C -0.2349(3) 0.0296(3) 0.6558(2) 0.0525(7) Uani 1 d .
H3 H -0.2516 -0.0311 0.6087 0.063 Uiso 1 calc R
C4 C -0.2920(3) -0.0008(2) 0.7534(2) 0.0436(6) Uani 1 d .
H4 H -0.2602 -0.0731 0.7756 0.052 Uiso 1 calc R
C5 C -0.4321(3) -0.0044(2) 0.7494(3) 0.0496(7) Uani 1 d .
H5 H -0.4629 -0.0561 0.6977 0.059 Uiso 1 calc R
C6 C -0.4966(3) 0.1062(3) 0.7359(3) 0.0671(10) Uani 1 d .
H6A H -0.4527 0.1600 0.7780 0.081 Uiso 1 calc R
H6B H -0.5783 0.0990 0.7595 0.081 Uiso 1 calc R
C7 C -0.5089(4) 0.1522(4) 0.6307(4) 0.0951(15) Uani 1 d .
H7A H -0.5843 0.1228 0.5988 0.114 Uiso 1 calc R
H7B H -0.5196 0.2317 0.6357 0.114 Uiso 1 calc R
C8 C -0.4076(4) 0.1318(5) 0.5615(4) 0.0995(16) Uani 1 d .
H8A H -0.4201 0.0591 0.5321 0.119 Uiso 1 calc R
H8B H -0.4161 0.1855 0.5081 0.119 Uiso 1 calc R
C9 C -0.2811(4) 0.1375(4) 0.6057(4) 0.0819(13) Uani 1 d .
H9A H -0.2762 0.1964 0.6547 0.098 Uiso 1 calc R
H9B H -0.2270 0.1568 0.5542 0.098 Uiso 1 calc R
C10 C -0.1872(4) 0.0453(4) 0.9091(3) 0.0796(12) Uani 1 d .
C11 C -0.1414(6) 0.1439(5) 0.9690(4) 0.130(2) Uani 1 d .
H11A H -0.1778 0.1441 1.0318 0.195 Uiso 1 calc R
H11B H -0.1635 0.2106 0.9336 0.195 Uiso 1 calc R
H11C H -0.0537 0.1399 0.9797 0.195 Uiso 1 calc R
C12 C -0.4707(4) -0.1527(3) 0.8629(3) 0.0664(10) Uani 1 d .
C13 C -0.4924(6) -0.1748(4) 0.9689(4) 0.116(2) Uani 1 d .
H13A H -0.5192 -0.2499 0.9759 0.175 Uiso 1 calc R
H13B H -0.5544 -0.1254 0.9900 0.175 Uiso 1 calc R
H13C H -0.4176 -0.1634 1.0090 0.175 Uiso 1 calc R

loop_
_atom_site_aniso_label
_atom_site_aniso_U_11
_atom_site_aniso_U_22
_atom_site_aniso_U_33
_atom_site_aniso_U_23
_atom_site_aniso_U_13
_atom_site_aniso_U_12
Cl1 0.0796(7) 0.1244(11) 0.1268(11) 0.0302(8) 0.0479(7) -0.0075(7)
Cl2 0.0695(7) 0.1537(13) 0.1058(10) -0.0414(9) -0.0024(6) -0.0016(7)
Cl3 0.0749(7) 0.1022(9) 0.1645(14) 0.0072(9) 0.0145(8) 0.0358(7)
O1 0.0765(18) 0.0444(13) 0.123(2) -0.0043(14) 0.0086(16) 0.0030(12)
O2 0.0605(13) 0.0506(12) 0.0587(13) -0.0143(10) 0.0031(11) -0.0078(10)
O3 0.152(4) 0.108(3) 0.088(2) 0.016(2) -0.044(2) -0.006(3)
O4 0.0692(15) 0.0413(11) 0.0732(15) -0.0026(10) 0.0290(12) -0.0025(10)
O5 0.102(2) 0.0410(12) 0.094(2) -0.0020(13) 0.0288(16) -0.0002(13)
N1 0.0470(14) 0.0421(14) 0.0736(19) -0.0029(13) 0.0143(13) -0.0011(12)
C1 0.055(2) 0.073(2) 0.081(3) 0.002(2) 0.0180(18) 0.0014(18)
C2 0.0555(18) 0.0463(17) 0.065(2) 0.0028(15) 0.0141(15) 0.0035(14)
C3 0.0520(17) 0.0512(17) 0.0546(18) 0.0000(14) 0.0059(14) -0.0011(14)
C4 0.0486(15) 0.0331(13) 0.0490(16) -0.0038(11) 0.0032(13) -0.0026(11)
C5 0.0491(16) 0.0405(15) 0.0597(19) -0.0046(13) 0.0074(14) -0.0048(13)
C6 0.0548(19) 0.056(2) 0.092(3) 0.0055(19) 0.0098(19) 0.0076(16)
C7 0.065(2) 0.110(4) 0.111(4) 0.037(3) 0.004(2) 0.023(2)
C8 0.084(3) 0.122(4) 0.091(3) 0.041(3) -0.003(3) 0.007(3)
C9 0.071(3) 0.083(3) 0.092(3) 0.039(2) 0.014(2) 0.004(2)
C10 0.080(3) 0.099(3) 0.058(2) -0.021(2) -0.005(2) -0.013(2)
C11 0.131(5) 0.153(6) 0.101(4) -0.060(4) -0.018(3) -0.030(4)
C12 0.074(2) 0.0405(16) 0.088(3) 0.0045(17) 0.031(2) -0.0008(16)
C13 0.182(6) 0.068(3) 0.108(4) 0.018(3) 0.081(4) 0.004(3)

loop_
_atom_type_symbol
_atom_type_description
_atom_type_scat_dispersion_real
_atom_type_scat_dispersion_imag
_atom_type_scat_source
C C 0.0181 0.0091 'International Tables Vol C Tables 4.2.6.8 and 6.1.1.4'
H H 0.0000 0.0000 'International Tables Vol C Tables 4.2.6.8 and 6.1.1.4'
N N 0.0311 0.0180 'International Tables Vol C Tables 4.2.6.8 and 6.1.1.4'
O O 0.0492 0.0322 'International Tables Vol C Tables 4.2.6.8 and 6.1.1.4'
Cl Cl 0.3639 0.7018 'International Tables Vol C Tables 4.2.6.8 and 6.1.1.4'

loop_
_geom_angle_atom_site_label_1
_geom_angle_atom_site_label_2
_geom_angle_atom_site_label_3
_geom_angle
C10 O2 C4 117.3(3)
C12 O4 C5 119.0(3)
C2 N1 C3 122.4(3)
C2 N1 H1 122(3)
C3 N1 H1 116(3)
C2 C1 Cl3 111.1(3)
C2 C1 Cl2 111.0(2)
Cl3 C1 Cl2 109.1(2)
C2 C1 Cl1 107.9(3)
Cl3 C1 Cl1 108.8(2)
Cl2 C1 Cl1 108.8(2)
O1 C2 N1 125.1(3)
O1 C2 C1 120.2(3)
N1 C2 C1 114.6(3)
N1 C3 C9 108.1(3)
N1 C3 C4 108.6(3)
C9 C3 C4 116.0(3)
N1 C3 H3 108.0
C9 C3 H3 108.0
C4 C3 H3 108.0
O2 C4 C5 108.1(2)
O2 C4 C3 106.7(2)
C5 C4 C3 115.9(3)
O2 C4 H4 108.6
C5 C4 H4 108.6
C3 C4 H4 108.6
O4 C5 C6 104.9(3)
O4 C5 C4 106.1(3)
C6 C5 C4 115.9(3)
O4 C5 H5 109.9
C6 C5 H5 109.9
C4 C5 H5 109.9
C5 C6 C7 116.5(4)
C5 C6 H6A 108.2
C7 C6 H6A 108.2
C5 C6 H6B 108.2
C7 C6 H6B 108.2
H6A C6 H6B 107.3
C8 C7 C6 119.5(3)
C8 C7 H7A 107.5
C6 C7 H7A 107.5
C8 C7 H7B 107.5
C6 C7 H7B 107.5
H7A C7 H7B 107.0
C9 C8 C7 116.6(5)
C9 C8 H8A 108.2
C7 C8 H8A 108.2
C9 C8 H8B 108.2
C7 C8 H8B 108.2
H8A C8 H8B 107.3
C8 C9 C3 114.3(4)
C8 C9 H9A 108.7
C3 C9 H9A 108.7
C8 C9 H9B 108.7
C3 C9 H9B 108.7
H9A C9 H9B 107.6
O3 C10 O2 124.6(4)
O3 C10 C11 126.5(5)
O2 C10 C11 108.9(5)
C10 C11 H11A 109.5
C10 C11 H11B 109.5
H11A C11 H11B 109.5
C10 C11 H11C 109.5
H11A C11 H11C 109.5
H11B C11 H11C 109.5
O5 C12 O4 122.6(3)
O5 C12 C13 127.0(3)
O4 C12 C13 110.3(3)
C12 C13 H13A 109.5
C12 C13 H13B 109.5
H13A C13 H13B 109.5
C12 C13 H13C 109.5
H13A C13 H13C 109.5
H13B C13 H13C 109.5

loop_
_geom_bond_atom_site_label_1
_geom_bond_atom_site_label_2
_geom_bond_distance
Cl1 C1 1.773(4)
Cl2 C1 1.768(4)
Cl3 C1 1.751(4)
O1 C2 1.212(4)
O2 C10 1.360(5)
O2 C4 1.442(3)
O3 C10 1.184(5)
O4 C12 1.336(4)
O4 C5 1.462(4)
O5 C12 1.206(4)
N1 C2 1.320(4)
N1 C3 1.458(4)
N1 H1 0.82(4)
C1 C2 1.564(5)
C3 C9 1.539(5)
C3 C4 1.539(4)
C3 H3 0.9800
C4 C5 1.527(4)
C4 H4 0.9800
C5 C6 1.516(5)
C5 H5 0.9800
C6 C7 1.524(6)
C6 H6A 0.9700
C6 H6B 0.9700
C7 C8 1.513(7)
C7 H7A 0.9700
C7 H7B 0.9700
C8 C9 1.470(6)
C8 H8A 0.9700
C8 H8B 0.9700
C9 H9A 0.9700
C9 H9B 0.9700
C10 C11 1.507(6)
C11 H11A 0.9600
C11 H11B 0.9600
C11 H11C 0.9600
C12 C13 1.490(6)
C13 H13A 0.9600
C13 H13B 0.9600
C13 H13C 0.9600

loop_
_geom_torsion_atom_site_label_1
_geom_torsion_atom_site_label_2
_geom_torsion_atom_site_label_3
_geom_torsion_atom_site_label_4
_geom_torsion
C3 N1 C2 O1 1.1(6)
C3 N1 C2 C1 179.4(3)
Cl3 C1 C2 O1 -6.5(5)
Cl2 C1 C2 O1 -128.1(3)
Cl1 C1 C2 O1 112.6(4)
Cl3 C1 C2 N1 175.1(3)
Cl2 C1 C2 N1 53.5(4)
Cl1 C1 C2 N1 -65.7(4)
C2 N1 C3 C9 -148.5(4)
C2 N1 C3 C4 84.8(4)
C10 O2 C4 C5 113.3(3)
C10 O2 C4 C3 -121.4(3)
N1 C3 C4 O2 54.8(3)
C9 C3 C4 O2 -67.1(4)
N1 C3 C4 C5 175.3(3)
C9 C3 C4 C5 53.4(4)
C12 O4 C5 C6 150.3(3)
C12 O4 C5 C4 -86.6(4)
O2 C4 C5 O4 -65.1(3)
C3 C4 C5 O4 175.2(2)
O2 C4 C5 C6 50.9(4)
C3 C4 C5 C6 -68.8(4)
O4 C5 C6 C7 -163.8(3)
C4 C5 C6 C7 79.7(4)
C5 C6 C7 C8 -34.5(6)
C6 C7 C8 C9 -39.0(7)
C7 C8 C9 C3 84.1(6)
N1 C3 C9 C8 166.7(4)
C4 C3 C9 C8 -71.0(5)
C4 O2 C10 O3 -5.3(7)
C4 O2 C10 C11 174.1(4)
C5 O4 C12 O5 -4.2(6)
C5 O4 C12 C13 174.4(4)
